data_4303973
loop_
_publ_author_name
'Mitsushiro Nomura'
'Marc Fourmigu\'e'

_publ_section_title
;
Dinuclear Cp* Cobalt Complexes of the 1,2,4,5-Benzenetetrathiolate
Bischelating Ligand
;
_journal_name_full 'Inorganic Chemistry'
_journal_page_first 1301
_journal_page_last 1312
_journal_paper_doi 10.1021/ic700778b
_journal_volume 47
_journal_year 2008
_chemical_compound_source 'synthesis as described'
_chemical_formula_moiety 'C22 H31 Co1 S4'
_chemical_formula_sum 'C22 H31 Co S4'
_chemical_formula_weight 482.64
_chemical_name_systematic
;
 ?
;
_space_group_IT_number 14
_symmetry_cell_setting monoclinic
_symmetry_Int_Tables_number 14
_symmetry_space_group_name_Hall '-P 2ybc'
_symmetry_space_group_name_H-M 'P 1 21/c 1'
_atom_sites_solution_hydrogens geom
_atom_sites_solution_primary direct
_atom_sites_solution_secondary difmap
_audit_creation_date 2007-09-19T10:57:07-00:00
_audit_creation_method 'WinGX routine CIF_UPDATE'
_cell_angle_alpha 90
_cell_angle_beta 96.203(12)
_cell_angle_gamma 90
_cell_formula_units_Z 8
_cell_length_a 14.341(4)
_cell_length_b 17.836(4)
_cell_length_c 18.804(5)
_cell_measurement_reflns_used 5876
_cell_measurement_temperature 100(2)
_cell_measurement_theta_max 26.95
_cell_measurement_theta_min 2.46
_cell_measurement_wavelength 0.71073
_cell_volume 4782(2)
_computing_cell_refinement 'Bruker SMART, 2006'
_computing_data_collection 'Bruker SMART, 2006'
_computing_data_reduction 'Bruker SAINT, 2006'
_computing_molecular_graphics 'Ortep-3 for Windows (Farrugia, 1997)'
_computing_publication_material 'WinGX publication routines (Farrugia, 1999)'
_computing_structure_refinement 'SHELXL-97 (Sheldrick, 1997)'
_computing_structure_solution 'SHELXS-86 (Sheldrick, 1986)'
_diffrn_ambient_temperature 100(2)
_diffrn_detector 'CCD plate'
_diffrn_measured_fraction_theta_full 0.997
_diffrn_measured_fraction_theta_max 0.997
_diffrn_measurement_device_type 'APEXII, Bruker-AXS'
_diffrn_measurement_method 'CCD rotation images, thick slices'
_diffrn_orient_matrix_type 'by SAINT Bruker-AXS'
_diffrn_orient_matrix_UB_11 -0.03588
_diffrn_orient_matrix_UB_12 0.267909E-1
_diffrn_orient_matrix_UB_13 -0.409348E-1
_diffrn_orient_matrix_UB_21 -0.565634E-1
_diffrn_orient_matrix_UB_22 -0.31058E-1
_diffrn_orient_matrix_UB_23 0.6346E-2
_diffrn_orient_matrix_UB_31 -0.208111E-1
_diffrn_orient_matrix_UB_32 0.382243E-1
_diffrn_orient_matrix_UB_33 0.338469E-1
_diffrn_radiation_monochromator graphite
_diffrn_radiation_probe x-ray
_diffrn_radiation_type MoK\a
_diffrn_radiation_wavelength 0.71073
_diffrn_reflns_av_R_equivalents 0.0885
_diffrn_reflns_av_unetI/netI 0.0561
_diffrn_reflns_limit_h_max 18
_diffrn_reflns_limit_h_min -18
_diffrn_reflns_limit_k_max 23
_diffrn_reflns_limit_k_min -23
_diffrn_reflns_limit_l_max 24
_diffrn_reflns_limit_l_min -24
_diffrn_reflns_number 82881
_diffrn_reflns_theta_full 27.49
_diffrn_reflns_theta_max 27.49
_diffrn_reflns_theta_min 2.69
_diffrn_source 'Enraf Nonius FR590'
_exptl_absorpt_coefficient_mu 1.073
_exptl_absorpt_correction_T_max 0.9384
_exptl_absorpt_correction_T_min 0.7983
_exptl_absorpt_correction_type multi-scan
_exptl_absorpt_process_details
;
  [Sheldrick, G.M. (2002). SADABS Bruker AXS Inc., Madison, Wisconsin, USA]
;
_exptl_crystal_colour blue
_exptl_crystal_density_diffrn 1.341
_exptl_crystal_density_method 'not measured'
_exptl_crystal_description prism
_exptl_crystal_F_000 2032
_exptl_crystal_size_max 0.22
_exptl_crystal_size_mid 0.17
_exptl_crystal_size_min 0.06
_refine_diff_density_max 0.627
_refine_diff_density_min -0.477
_refine_diff_density_rms 0.086
_refine_ls_extinction_method none
_refine_ls_goodness_of_fit_ref 1.238
_refine_ls_hydrogen_treatment constr
_refine_ls_matrix_type full
_refine_ls_number_parameters 505
_refine_ls_number_reflns 10945
_refine_ls_number_restraints 0
_refine_ls_restrained_S_all 1.238
_refine_ls_R_factor_all 0.0775
_refine_ls_R_factor_gt 0.0654
_refine_ls_shift/su_max 0.001
_refine_ls_shift/su_mean 0
_refine_ls_structure_factor_coef Fsqd
_refine_ls_weighting_details 'calc w=1/[\s^2^(Fo^2^)+(0.0247P)^2^+6.6886P] where P=(Fo^2^+2Fc^2^)/3'
_refine_ls_weighting_scheme calc
_refine_ls_wR_factor_gt 0.1076
_refine_ls_wR_factor_ref 0.1119
_reflns_number_gt 9722
_reflns_number_total 10945
_reflns_threshold_expression >2sigma(I)
_cod_data_source_file ic700778b-file006.cif
_cod_data_source_block mn42at100K
_cod_original_sg_symbol_H-M 'P 21/c'
_cod_database_code 4303973

loop_
_symmetry_equiv_pos_as_xyz
'x, y, z'
'-x, y+1/2, -z+1/2'
'-x, -y, -z'
'x, -y-1/2, z-1/2'

loop_
_atom_site_label
_atom_site_type_symbol
_atom_site_fract_x
_atom_site_fract_y
_atom_site_fract_z
_atom_site_U_iso_or_equiv
_atom_site_adp_type
_atom_site_occupancy
_atom_site_symmetry_multiplicity
_atom_site_calc_flag
_atom_site_refinement_flags
_atom_site_disorder_assembly
_atom_site_disorder_group
Co1A Co 0.06128(3) 0.75731(2) 0.06096(2) 0.01203(10) Uani 1 1 d . . .
S1A S 0.07188(6) 0.73740(4) 0.17319(4) 0.01551(17) Uani 1 1 d . . .
S2A S 0.20723(6) 0.73940(5) 0.05648(4) 0.02000(19) Uani 1 1 d . . .
S3A S 0.50330(6) 0.65961(5) 0.25463(5) 0.02028(19) Uani 1 1 d . . .
S4A S 0.36514(6) 0.66650(5) 0.37513(4) 0.01949(18) Uani 1 1 d . . .
C1A C 0.1912(2) 0.71822(17) 0.19716(17) 0.0135(6) Uani 1 1 d . . .
C2A C 0.2525(2) 0.71839(18) 0.14383(17) 0.0157(7) Uani 1 1 d . . .
C3A C 0.3479(2) 0.70189(18) 0.16094(18) 0.0176(7) Uani 1 1 d . . .
H3A H 0.3884 0.7017 0.1242 0.021 Uiso 1 1 calc R . .
C4A C 0.3839(2) 0.68601(18) 0.23028(18) 0.0161(7) Uani 1 1 d . . .
C5A C 0.3230(2) 0.68733(17) 0.28476(17) 0.0148(7) Uani 1 1 d . . .
C6A C 0.2286(2) 0.70280(17) 0.26769(17) 0.0150(7) Uani 1 1 d . . .
H6A H 0.1882 0.703 0.3046 0.018 Uiso 1 1 calc R . .
C7A C 0.5611(2) 0.68409(19) 0.17581(18) 0.0190(7) Uani 1 1 d . . .
H7A H 0.5219 0.6653 0.1322 0.023 Uiso 1 1 calc R . .
C8A C 0.5733(3) 0.7682(2) 0.1689(2) 0.0263(8) Uani 1 1 d . . .
H8A1 H 0.5117 0.7926 0.1646 0.039 Uiso 1 1 calc R . .
H8A2 H 0.6047 0.7792 0.1263 0.039 Uiso 1 1 calc R . .
H8A3 H 0.6114 0.7873 0.2115 0.039 Uiso 1 1 calc R . .
C9A C 0.6548(2) 0.6427(2) 0.1829(2) 0.0268(8) Uani 1 1 d . . .
H9A1 H 0.6437 0.5886 0.1849 0.04 Uiso 1 1 calc R . .
H9A2 H 0.6926 0.6588 0.2269 0.04 Uiso 1 1 calc R . .
H9A3 H 0.6885 0.6543 0.1416 0.04 Uiso 1 1 calc R . .
C10A C 0.4278(2) 0.7533(2) 0.40345(19) 0.0232(8) Uani 1 1 d . . .
H10A H 0.4773 0.7627 0.371 0.028 Uiso 1 1 calc R . .
C11A C 0.3620(3) 0.8201(2) 0.4003(2) 0.0321(9) Uani 1 1 d . . .
H11A H 0.3338 0.8274 0.3509 0.048 Uiso 1 1 calc R . .
H11B H 0.3973 0.8651 0.4165 0.048 Uiso 1 1 calc R . .
H11C H 0.3125 0.811 0.4313 0.048 Uiso 1 1 calc R . .
C12A C 0.4751(3) 0.7392(2) 0.47895(19) 0.0320(9) Uani 1 1 d . . .
H12A H 0.5172 0.696 0.4785 0.048 Uiso 1 1 calc R . .
H12B H 0.4271 0.7289 0.5111 0.048 Uiso 1 1 calc R . .
H12C H 0.5112 0.7836 0.4958 0.048 Uiso 1 1 calc R . .
C13A C -0.0337(2) 0.83814(18) 0.02526(18) 0.0180(7) Uani 1 1 d . . .
C14A C -0.0823(2) 0.77061(18) 0.03949(18) 0.0165(7) Uani 1 1 d . . .
C15A C -0.0487(2) 0.71294(17) -0.00339(17) 0.0149(7) Uani 1 1 d . . .
C16A C 0.0183(2) 0.74456(17) -0.04573(17) 0.0152(7) Uani 1 1 d . . .
C17A C 0.0286(2) 0.82201(18) -0.02815(17) 0.0164(7) Uani 1 1 d . . .
C18A C -0.0457(3) 0.9133(2) 0.0587(2) 0.0289(9) Uani 1 1 d . . .
H18A H 0.0145 0.9397 0.0641 0.043 Uiso 1 1 calc R . .
H18B H -0.0677 0.9065 0.1059 0.043 Uiso 1 1 calc R . .
H18C H -0.0918 0.9427 0.0282 0.043 Uiso 1 1 calc R . .
C19A C -0.1563(2) 0.7620(2) 0.0899(2) 0.0264(8) Uani 1 1 d . . .
H19A H -0.1488 0.7133 0.114 0.04 Uiso 1 1 calc R . .
H19B H -0.2186 0.7648 0.0628 0.04 Uiso 1 1 calc R . .
H19C H -0.1497 0.8022 0.1255 0.04 Uiso 1 1 calc R . .
C20A C -0.0789(3) 0.63240(18) -0.0044(2) 0.0231(8) Uani 1 1 d . . .
H20A H -0.1025 0.6199 0.0411 0.035 Uiso 1 1 calc R . .
H20B H -0.0253 0.6002 -0.0114 0.035 Uiso 1 1 calc R . .
H20C H -0.1287 0.6245 -0.0437 0.035 Uiso 1 1 calc R . .
C21A C 0.0695(2) 0.7037(2) -0.09940(19) 0.0228(8) Uani 1 1 d . . .
H21A H 0.0733 0.6503 -0.0872 0.034 Uiso 1 1 calc R . .
H21B H 0.133 0.7243 -0.0989 0.034 Uiso 1 1 calc R . .
H21C H 0.0358 0.7099 -0.1472 0.034 Uiso 1 1 calc R . .
C22A C 0.0939(3) 0.8766(2) -0.0579(2) 0.0252(8) Uani 1 1 d . . .
H22A H 0.1132 0.9148 -0.0219 0.038 Uiso 1 1 calc R . .
H22B H 0.0618 0.9007 -0.1006 0.038 Uiso 1 1 calc R . .
H22C H 0.1494 0.8498 -0.0708 0.038 Uiso 1 1 calc R . .
Co1B Co 0.73466(3) 0.91312(2) 0.32909(2) 0.01466(11) Uani 1 1 d . . .
S1B S 0.83724(6) 0.84469(4) 0.28697(5) 0.01685(18) Uani 1 1 d . . .
S2B S 0.67965(6) 0.82120(4) 0.38367(5) 0.01881(18) Uani 1 1 d . . .
S3B S 0.76447(7) 0.51727(5) 0.39753(5) 0.0274(2) Uani 1 1 d . . .
S4B S 0.92309(6) 0.54509(5) 0.30104(5) 0.0221(2) Uani 1 1 d . . .
C1B C 0.8187(2) 0.75519(17) 0.31911(17) 0.0154(7) Uani 1 1 d . . .
C2B C 0.7469(2) 0.74427(17) 0.36311(18) 0.0160(7) Uani 1 1 d . . .
C3B C 0.7285(2) 0.67172(18) 0.38760(18) 0.0191(7) Uani 1 1 d . . .
H3B H 0.679 0.6643 0.4166 0.023 Uiso 1 1 calc R . .
C4B C 0.7819(2) 0.61102(18) 0.36996(18) 0.0186(7) Uani 1 1 d . . .
C5B C 0.8539(2) 0.62209(18) 0.32499(18) 0.0173(7) Uani 1 1 d . . .
C6B C 0.8719(2) 0.69322(18) 0.30063(18) 0.0168(7) Uani 1 1 d . . .
H6B H 0.9208 0.7004 0.271 0.02 Uiso 1 1 calc R . .
C7B C 0.6550(3) 0.5190(2) 0.4383(2) 0.0297(9) Uani 1 1 d . . .
H7B H 0.6089 0.5521 0.4096 0.036 Uiso 1 1 calc R . .
C8B C 0.6193(3) 0.4377(2) 0.4343(3) 0.0507(13) Uani 1 1 d . . .
H8C1 H 0.6664 0.4048 0.4598 0.076 Uiso 1 1 calc R . .
H8C2 H 0.6081 0.4221 0.3841 0.076 Uiso 1 1 calc R . .
H8C3 H 0.5606 0.4344 0.4565 0.076 Uiso 1 1 calc R . .
C9B C 0.6693(3) 0.5467(3) 0.5147(2) 0.0450(12) Uani 1 1 d . . .
H9B1 H 0.6977 0.5967 0.516 0.068 Uiso 1 1 calc R . .
H9B2 H 0.7108 0.5121 0.5436 0.068 Uiso 1 1 calc R . .
H9B3 H 0.6086 0.5492 0.5341 0.068 Uiso 1 1 calc R . .
C10B C 0.8404(3) 0.49367(19) 0.23661(19) 0.0232(8) Uani 1 1 d . . .
H10B H 0.7753 0.5015 0.2496 0.028 Uiso 1 1 calc R . .
C11B C 0.8650(3) 0.4110(2) 0.2455(2) 0.0391(11) Uani 1 1 d . . .
H11D H 0.8533 0.3944 0.2934 0.059 Uiso 1 1 calc R . .
H11E H 0.9314 0.4037 0.2394 0.059 Uiso 1 1 calc R . .
H11F H 0.8263 0.3817 0.2095 0.059 Uiso 1 1 calc R . .
C12B C 0.8451(3) 0.5216(2) 0.1610(2) 0.0348(10) Uani 1 1 d . . .
H12D H 0.8387 0.5763 0.1599 0.052 Uiso 1 1 calc R . .
H12E H 0.7941 0.4991 0.1291 0.052 Uiso 1 1 calc R . .
H12F H 0.9055 0.5075 0.1451 0.052 Uiso 1 1 calc R . .
C13B C 0.6322(2) 0.99177(18) 0.3405(2) 0.0221(8) Uani 1 1 d . . .
C14B C 0.6544(3) 0.98720(18) 0.26787(19) 0.0217(8) Uani 1 1 d . . .
C15B C 0.7511(2) 1.00599(17) 0.26757(19) 0.0194(7) Uani 1 1 d . . .
C16B C 0.7897(3) 1.01925(17) 0.3391(2) 0.0221(8) Uani 1 1 d . . .
C17B C 0.7161(3) 1.01055(18) 0.3843(2) 0.0240(8) Uani 1 1 d . . .
C18B C 0.5378(3) 0.9780(2) 0.3662(2) 0.0365(10) Uani 1 1 d . . .
H18D H 0.5007 0.945 0.3323 0.055 Uiso 1 1 calc R . .
H18E H 0.505 1.0258 0.3696 0.055 Uiso 1 1 calc R . .
H18F H 0.5463 0.9541 0.4133 0.055 Uiso 1 1 calc R . .
C19B C 0.5863(3) 0.9687(2) 0.2039(2) 0.0323(9) Uani 1 1 d . . .
H19D H 0.5342 0.9394 0.2191 0.048 Uiso 1 1 calc R . .
H19E H 0.6183 0.9395 0.1696 0.048 Uiso 1 1 calc R . .
H19F H 0.562 1.0152 0.1812 0.048 Uiso 1 1 calc R . .
C20B C 0.8022(3) 1.0088(2) 0.2015(2) 0.0310(9) Uani 1 1 d . . .
H20D H 0.7862 0.9643 0.1721 0.047 Uiso 1 1 calc R . .
H20E H 0.87 1.0099 0.2156 0.047 Uiso 1 1 calc R . .
H20F H 0.7834 1.0539 0.1739 0.047 Uiso 1 1 calc R . .
C21B C 0.8895(3) 1.0390(2) 0.3638(2) 0.0337(10) Uani 1 1 d . . .
H21D H 0.9279 1.0325 0.3242 0.05 Uiso 1 1 calc R . .
H21E H 0.913 1.0061 0.4035 0.05 Uiso 1 1 calc R . .
H21F H 0.8929 1.0912 0.3799 0.05 Uiso 1 1 calc R . .
C22B C 0.7272(3) 1.0221(2) 0.4638(2) 0.0373(10) Uani 1 1 d . . .
H22D H 0.6779 0.9945 0.485 0.056 Uiso 1 1 calc R . .
H22E H 0.722 1.0756 0.4744 0.056 Uiso 1 1 calc R . .
H22F H 0.7888 1.0036 0.484 0.056 Uiso 1 1 calc R . .

loop_
_atom_site_aniso_label
_atom_site_aniso_U_11
_atom_site_aniso_U_22
_atom_site_aniso_U_33
_atom_site_aniso_U_23
_atom_site_aniso_U_13
_atom_site_aniso_U_12
Co1A 0.0107(2) 0.0116(2) 0.0135(2) 0.00012(17) -0.00001(17) 0.00076(16)
S1A 0.0119(4) 0.0194(4) 0.0154(4) -0.0001(3) 0.0024(3) 0.0014(3)
S2A 0.0122(4) 0.0340(5) 0.0138(4) 0.0049(4) 0.0011(3) 0.0032(4)
S3A 0.0135(4) 0.0291(4) 0.0177(4) 0.0038(4) -0.0007(3) 0.0023(3)
S4A 0.0215(4) 0.0232(4) 0.0131(4) 0.0023(3) -0.0009(3) -0.0034(4)
C1A 0.0140(16) 0.0120(14) 0.0144(16) -0.0027(12) 0.0015(13) 0.0008(12)
C2A 0.0167(17) 0.0174(16) 0.0126(16) 0.0005(13) 0.0002(13) -0.0013(13)
C3A 0.0140(17) 0.0247(17) 0.0144(17) -0.0013(14) 0.0030(13) 0.0007(14)
C4A 0.0134(16) 0.0167(15) 0.0178(17) -0.0013(13) 0.0006(13) 0.0000(13)
C5A 0.0160(17) 0.0167(15) 0.0111(16) -0.0013(13) -0.0011(13) -0.0045(13)
C6A 0.0184(17) 0.0156(15) 0.0117(16) -0.0013(13) 0.0053(13) -0.0025(13)
C7A 0.0138(17) 0.0246(17) 0.0186(18) -0.0001(14) 0.0010(14) -0.0015(14)
C8A 0.0223(19) 0.0253(18) 0.030(2) 0.0014(16) -0.0038(16) -0.0040(15)
C9A 0.0158(18) 0.035(2) 0.030(2) 0.0013(17) 0.0011(16) 0.0008(16)
C10A 0.0200(18) 0.031(2) 0.0182(18) -0.0022(15) 0.0015(15) -0.0085(15)
C11A 0.038(2) 0.0261(19) 0.032(2) -0.0049(17) 0.0049(19) -0.0116(17)
C12A 0.030(2) 0.047(2) 0.0180(19) -0.0062(18) -0.0003(16) -0.0106(19)
C13A 0.0146(17) 0.0172(16) 0.0208(18) -0.0006(14) -0.0046(14) 0.0034(13)
C14A 0.0106(16) 0.0196(16) 0.0179(17) 0.0006(13) -0.0049(13) 0.0019(13)
C15A 0.0122(16) 0.0160(15) 0.0147(16) 0.0003(13) -0.0074(13) -0.0013(13)
C16A 0.0143(16) 0.0157(15) 0.0145(16) 0.0010(13) -0.0029(13) 0.0026(13)
C17A 0.0160(17) 0.0154(15) 0.0162(17) 0.0043(13) -0.0055(13) 0.0022(13)
C18A 0.024(2) 0.0217(18) 0.040(2) -0.0068(17) 0.0006(17) 0.0073(15)
C19A 0.0173(18) 0.035(2) 0.028(2) 0.0021(17) 0.0061(16) 0.0018(16)
C20A 0.0231(19) 0.0201(17) 0.025(2) -0.0003(15) -0.0024(16) -0.0035(15)
C21A 0.0200(19) 0.0296(19) 0.0182(18) -0.0021(15) -0.0006(15) 0.0025(15)
C22A 0.0219(19) 0.0229(18) 0.030(2) 0.0107(16) -0.0008(16) -0.0017(15)
Co1B 0.0152(2) 0.0096(2) 0.0190(2) 0.00021(17) 0.00109(18) 0.00055(17)
S1B 0.0184(4) 0.0113(4) 0.0215(4) 0.0008(3) 0.0050(3) 0.0003(3)
S2B 0.0184(4) 0.0133(4) 0.0259(5) 0.0004(3) 0.0075(4) -0.0004(3)
S3B 0.0411(6) 0.0145(4) 0.0280(5) 0.0052(4) 0.0099(4) -0.0004(4)
S4B 0.0222(5) 0.0144(4) 0.0286(5) -0.0029(4) -0.0020(4) 0.0047(3)
C1B 0.0158(16) 0.0121(15) 0.0173(17) -0.0024(13) -0.0033(13) -0.0004(13)
C2B 0.0152(17) 0.0150(15) 0.0168(17) 0.0007(13) -0.0022(13) -0.0007(13)
C3B 0.0199(18) 0.0164(16) 0.0220(18) 0.0016(14) 0.0065(14) -0.0024(14)
C4B 0.0245(19) 0.0138(15) 0.0165(17) 0.0023(13) -0.0023(14) -0.0025(14)
C5B 0.0158(17) 0.0158(16) 0.0187(18) -0.0035(13) -0.0054(14) 0.0017(13)
C6B 0.0170(17) 0.0163(15) 0.0164(17) -0.0030(13) -0.0008(14) -0.0018(13)
C7B 0.026(2) 0.028(2) 0.033(2) 0.0139(17) -0.0007(17) -0.0040(16)
C8B 0.036(3) 0.034(2) 0.080(4) 0.027(2) -0.004(2) -0.015(2)
C9B 0.047(3) 0.054(3) 0.036(3) 0.015(2) 0.015(2) 0.011(2)
C10B 0.0226(19) 0.0220(18) 0.0243(19) -0.0031(15) -0.0009(15) 0.0022(15)
C11B 0.054(3) 0.0202(19) 0.042(3) -0.0081(18) -0.002(2) 0.0026(19)
C12B 0.031(2) 0.049(3) 0.024(2) 0.0020(19) 0.0033(18) 0.0061(19)
C13B 0.0242(19) 0.0107(15) 0.033(2) 0.0040(14) 0.0106(16) 0.0070(14)
C14B 0.0263(19) 0.0117(15) 0.026(2) 0.0018(14) -0.0015(16) 0.0044(14)
C15B 0.0223(18) 0.0116(15) 0.0251(19) 0.0059(14) 0.0062(15) 0.0016(13)
C16B 0.0252(19) 0.0074(14) 0.032(2) 0.0017(14) -0.0029(16) 0.0008(13)
C17B 0.033(2) 0.0103(15) 0.028(2) -0.0019(14) -0.0005(17) 0.0051(15)
C18B 0.028(2) 0.031(2) 0.053(3) 0.009(2) 0.017(2) 0.0094(17)
C19B 0.036(2) 0.0244(19) 0.034(2) 0.0019(17) -0.0088(19) 0.0050(17)
C20B 0.034(2) 0.0262(19) 0.034(2) 0.0067(17) 0.0098(18) 0.0036(17)
C21B 0.029(2) 0.0212(18) 0.048(3) 0.0046(18) -0.0101(19) -0.0039(16)
C22B 0.058(3) 0.026(2) 0.028(2) -0.0036(17) 0.005(2) 0.0057(19)

loop_
_atom_type_symbol
_atom_type_description
_atom_type_scat_dispersion_real
_atom_type_scat_dispersion_imag
_atom_type_scat_source
C C 0.0033 0.0016 'International Tables Vol C Tables 4.2.6.8 and 6.1.1.4'
H H 0 0 'International Tables Vol C Tables 4.2.6.8 and 6.1.1.4'
Co Co 0.3494 0.9721 'International Tables Vol C Tables 4.2.6.8 and 6.1.1.4'
S S 0.1246 0.1234 'International Tables Vol C Tables 4.2.6.8 and 6.1.1.4'

loop_
_geom_angle_atom_site_label_1
_geom_angle_atom_site_label_2
_geom_angle_atom_site_label_3
_geom_angle
_geom_angle_site_symmetry_1
_geom_angle_site_symmetry_3
_geom_angle_publ_flag
C15A Co1A C13A 68.56(13) . . ?
C15A Co1A C17A 68.85(13) . . ?
C13A Co1A C17A 41.28(13) . . ?
C15A Co1A C16A 40.91(13) . . ?
C13A Co1A C16A 68.74(13) . . ?
C17A Co1A C16A 40.72(12) . . ?
C15A Co1A C14A 40.50(13) . . ?
C13A Co1A C14A 40.71(13) . . ?
C17A Co1A C14A 68.92(13) . . ?
C16A Co1A C14A 68.50(13) . . ?
C15A Co1A S2A 128.23(10) . . ?
C13A Co1A S2A 135.68(10) . . ?
C17A Co1A S2A 101.05(10) . . ?
C16A Co1A S2A 97.92(10) . . ?
C14A Co1A S2A 166.42(10) . . ?
C15A Co1A S1A 119.39(10) . . ?
C13A Co1A S1A 114.61(10) . . ?
C17A Co1A S1A 152.99(10) . . ?
C16A Co1A S1A 159.17(9) . . ?
C14A Co1A S1A 100.11(10) . . ?
S2A Co1A S1A 92.80(4) . . ?
C1A S1A Co1A 104.49(11) . . ?
C2A S2A Co1A 105.24(12) . . ?
C4A S3A C7A 103.61(16) . . ?
C5A S4A C10A 101.87(15) . . ?
C6A C1A C2A 118.1(3) . . ?
C6A C1A S1A 122.9(2) . . ?
C2A C1A S1A 119.0(2) . . ?
C1A C2A C3A 120.4(3) . . ?
C1A C2A S2A 118.5(2) . . ?
C3A C2A S2A 121.1(3) . . ?
C4A C3A C2A 121.0(3) . . ?
C3A C4A C5A 118.9(3) . . ?
C3A C4A S3A 123.1(3) . . ?
C5A C4A S3A 117.9(2) . . ?
C6A C5A C4A 120.0(3) . . ?
C6A C5A S4A 119.1(2) . . ?
C4A C5A S4A 121.0(2) . . ?
C5A C6A C1A 121.5(3) . . ?
C8A C7A C9A 112.1(3) . . ?
C8A C7A S3A 111.8(2) . . ?
C9A C7A S3A 106.6(2) . . ?
C11A C10A C12A 112.2(3) . . ?
C11A C10A S4A 111.6(2) . . ?
C12A C10A S4A 106.6(3) . . ?
C14A C13A C17A 108.2(3) . . ?
C14A C13A C18A 126.4(3) . . ?
C17A C13A C18A 125.4(3) . . ?
C14A C13A Co1A 70.48(18) . . ?
C17A C13A Co1A 69.39(18) . . ?
C18A C13A Co1A 126.5(2) . . ?
C15A C14A C13A 107.5(3) . . ?
C15A C14A C19A 126.0(3) . . ?
C13A C14A C19A 126.5(3) . . ?
C15A C14A Co1A 68.74(18) . . ?
C13A C14A Co1A 68.81(18) . . ?
C19A C14A Co1A 128.3(2) . . ?
C14A C15A C16A 108.6(3) . . ?
C14A C15A C20A 125.8(3) . . ?
C16A C15A C20A 125.5(3) . . ?
C14A C15A Co1A 70.77(18) . . ?
C16A C15A Co1A 69.74(18) . . ?
C20A C15A Co1A 125.6(2) . . ?
C17A C16A C15A 108.2(3) . . ?
C17A C16A C21A 125.5(3) . . ?
C15A C16A C21A 126.2(3) . . ?
C17A C16A Co1A 69.64(18) . . ?
C15A C16A Co1A 69.34(18) . . ?
C21A C16A Co1A 126.6(2) . . ?
C16A C17A C13A 107.4(3) . . ?
C16A C17A C22A 126.5(3) . . ?
C13A C17A C22A 126.1(3) . . ?
C16A C17A Co1A 69.63(18) . . ?
C13A C17A Co1A 69.32(18) . . ?
C22A C17A Co1A 125.0(2) . . ?
C14B Co1B C15B 41.02(14) . . ?
C14B Co1B C16B 68.90(14) . . ?
C15B Co1B C16B 40.47(14) . . ?
C14B Co1B C17B 68.85(14) . . ?
C15B Co1B C17B 68.32(14) . . ?
C16B Co1B C17B 40.80(14) . . ?
C14B Co1B C13B 41.17(14) . . ?
C15B Co1B C13B 68.59(13) . . ?
C16B Co1B C13B 68.51(14) . . ?
C17B Co1B C13B 40.47(14) . . ?
C14B Co1B S1B 122.36(11) . . ?
C15B Co1B S1B 97.29(10) . . ?
C16B Co1B S1B 106.79(11) . . ?
C17B Co1B S1B 143.56(11) . . ?
C13B Co1B S1B 163.46(11) . . ?
C14B Co1B S2B 123.92(11) . . ?
C15B Co1B S2B 164.93(10) . . ?
C16B Co1B S2B 145.54(11) . . ?
C17B Co1B S2B 109.43(11) . . ?
C13B Co1B S2B 99.71(10) . . ?
S1B Co1B S2B 92.56(4) . . ?
C1B S1B Co1B 105.05(12) . . ?
C2B S2B Co1B 104.84(12) . . ?
C4B S3B C7B 105.17(17) . . ?
C5B S4B C10B 102.31(16) . . ?
C2B C1B C6B 119.2(3) . . ?
C2B C1B S1B 118.8(2) . . ?
C6B C1B S1B 121.9(3) . . ?
C1B C2B C3B 119.7(3) . . ?
C1B C2B S2B 118.7(2) . . ?
C3B C2B S2B 121.5(3) . . ?
C4B C3B C2B 120.8(3) . . ?
C3B C4B C5B 119.4(3) . . ?
C3B C4B S3B 124.5(3) . . ?
C5B C4B S3B 116.1(2) . . ?
C6B C5B C4B 120.0(3) . . ?
C6B C5B S4B 119.7(3) . . ?
C4B C5B S4B 120.4(2) . . ?
C5B C6B C1B 120.9(3) . . ?
C9B C7B C8B 111.4(4) . . ?
C9B C7B S3B 111.8(3) . . ?
C8B C7B S3B 105.2(3) . . ?
C12B C10B C11B 112.9(3) . . ?
C12B C10B S4B 111.2(3) . . ?
C11B C10B S4B 106.5(3) . . ?
C17B C13B C14B 107.6(3) . . ?
C17B C13B C18B 125.9(4) . . ?
C14B C13B C18B 126.5(4) . . ?
C17B C13B Co1B 69.63(19) . . ?
C14B C13B Co1B 68.22(19) . . ?
C18B C13B Co1B 126.7(2) . . ?
C15B C14B C13B 107.8(3) . . ?
C15B C14B C19B 126.6(3) . . ?
C13B C14B C19B 125.6(3) . . ?
C15B C14B Co1B 70.30(19) . . ?
C13B C14B Co1B 70.61(19) . . ?
C19B C14B Co1B 126.3(2) . . ?
C16B C15B C14B 108.3(3) . . ?
C16B C15B C20B 127.0(3) . . ?
C14B C15B C20B 124.7(3) . . ?
C16B C15B Co1B 69.88(19) . . ?
C14B C15B Co1B 68.69(18) . . ?
C20B C15B Co1B 126.0(2) . . ?
C15B C16B C17B 107.9(3) . . ?
C15B C16B C21B 126.5(4) . . ?
C17B C16B C21B 125.6(4) . . ?
C15B C16B Co1B 69.65(18) . . ?
C17B C16B Co1B 69.75(19) . . ?
C21B C16B Co1B 126.2(2) . . ?
C13B C17B C16B 108.3(3) . . ?
C13B C17B C22B 126.9(4) . . ?
C16B C17B C22B 124.8(4) . . ?
C13B C17B Co1B 69.91(19) . . ?
C16B C17B Co1B 69.45(19) . . ?
C22B C17B Co1B 127.8(2) . . ?

loop_
_geom_bond_atom_site_label_1
_geom_bond_atom_site_label_2
_geom_bond_distance
_geom_bond_site_symmetry_2
_geom_bond_publ_flag
Co1A C15A 2.041(3) . ?
Co1A C13A 2.046(3) . ?
Co1A C17A 2.047(3) . ?
Co1A C16A 2.047(3) . ?
Co1A C14A 2.068(3) . ?
Co1A S2A 2.1279(11) . ?
Co1A S1A 2.1292(11) . ?
S1A C1A 1.755(3) . ?
S2A C2A 1.740(3) . ?
S3A C4A 1.787(3) . ?
S3A C7A 1.828(3) . ?
S4A C5A 1.780(3) . ?
S4A C10A 1.839(4) . ?
C1A C6A 1.403(4) . ?
C1A C2A 1.403(4) . ?
C2A C3A 1.403(5) . ?
C3A C4A 1.379(5) . ?
C4A C5A 1.416(4) . ?
C5A C6A 1.385(5) . ?
C7A C8A 1.518(5) . ?
C7A C9A 1.527(5) . ?
C10A C11A 1.517(5) . ?
C10A C12A 1.527(5) . ?
C13A C14A 1.431(5) . ?
C13A C17A 1.443(5) . ?
C13A C18A 1.498(5) . ?
C14A C15A 1.422(4) . ?
C14A C19A 1.505(5) . ?
C15A C16A 1.429(5) . ?
C15A C20A 1.500(4) . ?
C16A C17A 1.424(4) . ?
C16A C21A 1.500(5) . ?
C17A C22A 1.500(5) . ?
Co1B C14B 2.027(3) . ?
Co1B C15B 2.049(3) . ?
Co1B C16B 2.052(3) . ?
Co1B C17B 2.056(3) . ?
Co1B C13B 2.059(3) . ?
Co1B S1B 2.1291(10) . ?
Co1B S2B 2.1304(10) . ?
S1B C1B 1.737(3) . ?
S2B C2B 1.744(3) . ?
S3B C4B 1.776(3) . ?
S3B C7B 1.820(4) . ?
S4B C5B 1.780(3) . ?
S4B C10B 1.845(4) . ?
C1B C2B 1.403(5) . ?
C1B C6B 1.407(4) . ?
C2B C3B 1.408(4) . ?
C3B C4B 1.387(5) . ?
C4B C5B 1.417(5) . ?
C5B C6B 1.383(5) . ?
C7B C9B 1.513(6) . ?
C7B C8B 1.537(5) . ?
C10B C12B 1.515(5) . ?
C10B C11B 1.521(5) . ?
C13B C17B 1.423(5) . ?
C13B C14B 1.437(5) . ?
C13B C18B 1.506(5) . ?
C14B C15B 1.428(5) . ?
C14B C19B 1.502(5) . ?
C15B C16B 1.418(5) . ?
C15B C20B 1.509(5) . ?
C16B C17B 1.432(5) . ?
C16B C21B 1.498(5) . ?
C17B C22B 1.502(5) . ?
